data_2004650
loop_
_publ_author_name
'Valle, G.'
'Ettorre, R.'
'Peruzzo, V.'

_publ_section_title
;
 Dichlorobis(1-methylcytosine)copper(II)
;
_journal_issue 3
_journal_name_full 'Acta Crystallographica Section C'
_journal_page_first 626
_journal_page_last 628
_journal_paper_doi 10.1107/S0108270195013382
_journal_volume 52
_journal_year 1996
_chemical_formula_sum 'C10 H14 Cl2 Cu N6 O2'
_chemical_formula_weight 384.7
_space_group_IT_number 15
_symmetry_cell_setting monoclinic
_symmetry_space_group_name_Hall '-C 2yc'
_symmetry_space_group_name_H-M 'C 1 2/c 1'
_atom_type_scat_source IntTabIV
_cell_angle_alpha 90
_cell_angle_beta 97.8(1)
_cell_angle_gamma 90
_cell_formula_units_Z 8
_cell_length_a 31.328(2)
_cell_length_b 7.236(1)
_cell_length_c 13.216(2)
_cell_measurement_reflns_used 25
_cell_measurement_temperature 295(2)
_cell_measurement_theta_max 12
_cell_measurement_theta_min 7
_cell_volume 2968.2(10)
_computing_cell_refinement 'local program'
_computing_data_collection 'local program'
_computing_data_reduction 'local program'
_computing_molecular_graphics 'ORTEPII (Johnson, 1976)'
_computing_structure_refinement SHELX76
_computing_structure_solution SHELXS86
_diffrn_measurement_device 'Philips PW1100'
_diffrn_measurement_method '\q/2\q scans'
_diffrn_radiation_type MoK\a
_diffrn_radiation_wavelength 0.71070
_diffrn_reflns_av_R_equivalents 0.013
_diffrn_reflns_limit_h_max 40
_diffrn_reflns_limit_h_min -41
_diffrn_reflns_limit_k_max 9
_diffrn_reflns_limit_k_min 0
_diffrn_reflns_limit_l_max 17
_diffrn_reflns_limit_l_min 0
_diffrn_reflns_number 3736
_diffrn_reflns_theta_max 28
_diffrn_standards_decay_% none
_diffrn_standards_interval_count 50
_diffrn_standards_number 3
_exptl_absorpt_coefficient_mu 1.85
_exptl_absorpt_correction_type none
_exptl_crystal_colour blue
_exptl_crystal_density_diffrn 1.72
_exptl_crystal_description needle
_exptl_crystal_size_max 0.3
_exptl_crystal_size_mid 0.2
_exptl_crystal_size_min 0.2
_refine_diff_density_max 0.482
_refine_diff_density_min -0.825
_refine_ls_extinction_method none
_refine_ls_goodness_of_fit_obs 1.14
_refine_ls_hydrogen_treatment 'H atoms refined'
_refine_ls_number_parameters 246
_refine_ls_number_reflns 2457
_refine_ls_R_factor_obs 0.049
_refine_ls_shift/esd_max 0.531
_refine_ls_structure_factor_coef F
_refine_ls_weighting_details 'w = 1/[\s^2^(F)+0.0015F^2^]'
_refine_ls_weighting_scheme calc
_refine_ls_wR_factor_obs 0.054
_reflns_number_observed 2457
_reflns_number_total 3586
_reflns_observed_criterion F>3\s(F)
_cod_data_source_file na1199.cif
_cod_data_source_block na1199a
_cod_depositor_comments
;
The following automatic conversions were performed:

'_cell_measurement_temperature' value 'room' was changed to '295(2)'
- the room/ambient temperature average [293;298] in Kelvins(K) was
taken.

Automatic conversion script
Id: cif_fix_values 1646 2011-03-28 12:23:43Z adriana 

The following automatic conversions were performed:

'_cell_measurement_temperature' value 'room' was changed to '295(2)'
- the room/ambient temperature average [293;298] in Kelvins(K) was
taken.

Automatic conversion script
Id: cif_fix_values 1715 2011-07-08 13:25:40Z adriana 

The following automatic conversions were performed:

'_refine_ls_weighting_scheme' value ' 1/[\s^2^(F)+0.0015F^2^]' was
changed to 'calc'. New tag '_refine_ls_weighting_details' was
created. The value of the new tag was set to 'w =
1/[\s^2^(F)+0.0015F^2^]'.

Automatic conversion script
Id: cif_fix_values 3143 2015-03-26 13:38:13Z robertas 
;
_cod_original_sg_symbol_H-M 'C 2/c'
_cod_database_code 2004650

loop_
_symmetry_equiv_pos_as_xyz
x,y,z
x,-y,1/2+z
-x,-y,-z
-x,y,1/2-z
1/2+x,1/2+y,z
1/2+x,1/2-y,1/2+z
1/2-x,1/2-y,-z
1/2-x,1/2+y,1/2-z

loop_
_atom_site_label
_atom_site_fract_x
_atom_site_fract_y
_atom_site_fract_z
_atom_site_U_iso_or_equiv
Cu 0.37105(2) 0.22242(7) 0.92160(4) 0.0337(2)
Cl(1) 0.39476(4) 0.2047(2) 1.09150(8) 0.0501(3)
Cl(2) 0.32243(4) 0.4409(2) 0.9392(1) 0.0663(5)
O(2) 0.3224(1) -0.0767(4) 0.8720(2) 0.048(1)
N(1) 0.2966(1) -0.0727(5) 0.7014(3) 0.038(1)
N(3) 0.3425(1) 0.1624(5) 0.7784(2) 0.033(1)
N(4) 0.3617(1) 0.4091(5) 0.6859(3) 0.050(1)
C(1) 0.2747(2) -0.2506(7) 0.7106(4) 0.057(2)
C(2) 0.3204(1) 0.0010(5) 0.7871(3) 0.033(1)
C(4) 0.3395(1) 0.2520(6) 0.6890(3) 0.036(1)
C(5) 0.3140(2) 0.1790(7) 0.6020(3) 0.045(2)
C(6) 0.2938(1) 0.0174(7) 0.6109(3) 0.044(1)
O(2') 0.4432(1) 0.4196(4) 0.8794(3) 0.047(1)
N(1') 0.4982(1) 0.2125(6) 0.8752(3) 0.043(1)
N(3') 0.4272(1) 0.1148(5) 0.8889(3) 0.037(1)
N(4') 0.4113(1) -0.1957(5) 0.8968(3) 0.055(2)
C(1') 0.5298(2) 0.3623(9) 0.8776(4) 0.060(2)
C(2') 0.4556(1) 0.2548(6) 0.8813(3) 0.038(1)
C(4') 0.4393(1) -0.0633(6) 0.8866(3) 0.041(1)
C(5') 0.4832(2) -0.1078(7) 0.8771(3) 0.051(2)
C(6') 0.5106(1) 0.0325(8) 0.8727(3) 0.053(2)
H(1A) 0.274(4) -0.26(2) 0.769(9) ?
H(1B) 0.290(3) -0.31(1) 0.681(7) ?
H(1C) 0.249(3) -0.25(1) 0.681(6) ?
H(5) 0.314(2) 0.237(8) 0.539(4) ?
H(6) 0.273(2) -0.054(9) 0.549(5) ?
H(1'A) 0.557(1) 0.305(6) 0.880(3) ?
H(1'B) 0.533(2) 0.410(8) 0.932(4) ?
H(1'C) 0.524(2) 0.422(8) 0.823(4) ?
H(5') 0.491(1) -0.243(7) 0.869(4) ?
H(6') 0.539(2) 0.016(9) 0.870(5) ?
H(4A) 0.375(1) 0.449(7) 0.742(3) ?
H(4B) 0.354(1) 0.482(7) 0.626(3) ?
H(4'A) 0.390(1) -0.176(6) 0.904(3) ?
H(4'B) 0.420(4) -0.33(2) 0.904(8) ?

loop_
_geom_angle_atom_site_label_1
_geom_angle_atom_site_label_2
_geom_angle_atom_site_label_3
_geom_angle
_geom_angle_publ_flag
N(3) Cu N(3') 90.3(2) yes
Cl(2) Cu N(3) 91.60(10) yes
Cl(1) Cu N(3) 162.70(10) yes
O(2) Cu O(2') 144.4(2) yes
Cl(1) Cu O(2) 107.20(10) yes
Cl(2) Cu O(2) 103.00(10) yes
Cl(1) Cu O(2') 93.50(10) yes
Cl(2) Cu O(2') 104.00(10) yes
Cu N(3') C(2') 109.0(3) yes
Cu N(3') C(4') 129.1(3) yes
Cl(2) Cu N(3') 157.10(10) yes
Cl(1) Cu N(3') 90.70(10) yes
Cl(1) Cu Cl(2) 94.20(10) yes
N(3) Cu O(2) 55.50(10) yes
N(3') Cu O(2) 96.80(10) yes
N(3) Cu O(2') 100.90(10) yes
N(3') Cu O(2') 53.40(10) yes
Cu N(3) C(2) 105.5(3) yes
Cu N(3) C(4) 133.5(3) yes
C(1) N(1) C(2) 118.6(4) no
N(1) C(2) N(3) 119.0(4) no
O(2) C(2) N(1) 121.3(4) no
N(4) C(4) C(5) 122.2(4) no
C(4) C(5) C(6) 118.4(4) no
C(2') N(1') C(6') 119.6(4) no
C(1') N(1') C(2') 119.3(4) no
N(1') C(2') N(3') 119.1(4) no
O(2') C(2') N(1') 120.6(4) no
N(4') C(4') C(5') 120.4(4) no
C(4') C(5') C(6') 117.5(5) no
C(1) N(1) C(6) 121.3(4) no
C(2) N(3) C(4) 120.8(4) no
O(2) C(2) N(3) 119.7(4) no
N(3) C(4) N(4) 117.7(4) no
N(3) C(4) C(5) 120.1(4) no
N(1) C(6) C(5) 121.5(4) no
C(1') N(1') C(6') 121.0(5) no
C(2') N(3') C(4') 121.4(4) no
O(2') C(2') N(3') 120.4(4) no
N(3') C(4') N(4') 119.9(5) no
N(3') C(4') C(5') 119.7(4) no
N(1') C(6') C(5') 122.7(5) no

loop_
_geom_bond_atom_site_label_1
_geom_bond_atom_site_label_2
_geom_bond_distance
_geom_bond_publ_flag
Cu Cl(1) 2.271(2) yes
Cu N(3) 2.028(3) yes
Cu Cl(2) 2.229(2) yes
Cu N(3') 2.022(4) yes
O(2) C(2) 1.249(5) no
N(1) C(2) 1.376(5) no
N(3) C(2) 1.370(5) no
N(4) C(4) 1.335(6) no
C(5) C(6) 1.341(7) no
N(1') C(1') 1.465(7) no
N(1') C(6') 1.360(7) no
N(3') C(4') 1.346(6) no
C(4') C(5') 1.434(7) no
N(1) C(1) 1.472(6) no
N(1) C(6) 1.355(6) no
N(3) C(4) 1.339(6) no
C(4) C(5) 1.412(6) no
O(2') C(2') 1.253(5) no
N(1') C(2') 1.382(6) no
N(3') C(2') 1.363(6) no
N(4') C(4') 1.319(6) no
C(5') C(6') 1.335(8) no

loop_
_geom_contact_atom_site_label_1
_geom_contact_atom_site_label_2
_geom_contact_distance
_geom_contact_publ_flag
Cu O(2) 2.677(3) yes
Cu O(2') 2.793(3) yes
